data_7029629
loop_
_publ_author_name
'Zhao, Ning'
'Hou, Guohua'
'Deng, Xuebin'
'Zi, Guofu'
'Walter, Marc D.'

_publ_section_title
;
 Group 4 metal complexes with new chiral pincer NHC-ligands: synthesis,
 structure and catalytic activity.
;
_journal_issue 22
_journal_name_full 'Dalton transactions (Cambridge, England : 2003)'
_journal_page_first 8261
_journal_page_last 8272
_journal_paper_doi 10.1039/c4dt00510d
_journal_volume 43
_journal_year 2014
_chemical_absolute_configuration ad
_chemical_formula_moiety 'C51 H70 Cl N3 O3 Ti'
_chemical_formula_sum 'C51 H70 Cl N3 O3 Ti'
_chemical_formula_weight 856.45
_chemical_name_systematic
;
 ?
;
_space_group_IT_number 19
_symmetry_cell_setting orthorhombic
_symmetry_space_group_name_Hall 'P 2ac 2ab'
_symmetry_space_group_name_H-M 'P 21 21 21'
_atom_sites_solution_hydrogens geom
_atom_sites_solution_primary direct
_atom_sites_solution_secondary difmap
_audit_creation_method SHELXL-97
_cell_angle_alpha 90.00
_cell_angle_beta 90.00
_cell_angle_gamma 90.00
_cell_formula_units_Z 4
_cell_length_a 12.3919(13)
_cell_length_b 15.1779(16)
_cell_length_c 29.978(3)
_cell_measurement_reflns_used 7068
_cell_measurement_temperature 110(2)
_cell_measurement_theta_max 24.18
_cell_measurement_theta_min 2.23
_cell_volume 5638.4(10)
_computing_cell_refinement 'Bruker SMART'
_computing_data_collection 'Bruker SMART'
_computing_data_reduction 'Bruker SAINT'
_computing_molecular_graphics 'Bruker SHELXTL'
_computing_publication_material 'Bruker SHELXTL'
_computing_structure_refinement 'SHELXL-97 (Sheldrick, 1997)'
_computing_structure_solution 'SHELXS-97 (Sheldrick, 1990)'
_diffrn_ambient_temperature 110(2)
_diffrn_measured_fraction_theta_full 0.999
_diffrn_measured_fraction_theta_max 0.999
_diffrn_measurement_device_type 'CCD area detector'
_diffrn_measurement_method 'phi and omega scans'
_diffrn_radiation_monochromator graphite
_diffrn_radiation_source 'fine-focus sealed tube'
_diffrn_radiation_type MoK\a
_diffrn_radiation_wavelength 0.71073
_diffrn_reflns_av_R_equivalents 0.0000
_diffrn_reflns_av_sigmaI/netI 0.0517
_diffrn_reflns_limit_h_max 14
_diffrn_reflns_limit_h_min -14
_diffrn_reflns_limit_k_max 18
_diffrn_reflns_limit_k_min 0
_diffrn_reflns_limit_l_max 35
_diffrn_reflns_limit_l_min 0
_diffrn_reflns_number 10187
_diffrn_reflns_theta_full 25.25
_diffrn_reflns_theta_max 25.25
_diffrn_reflns_theta_min 1.91
_exptl_absorpt_coefficient_mu 0.236
_exptl_absorpt_correction_T_max 0.9588
_exptl_absorpt_correction_T_min 0.9013
_exptl_absorpt_correction_type multi-scan
_exptl_absorpt_process_details SADABS
_exptl_crystal_colour Orange
_exptl_crystal_density_diffrn 1.009
_exptl_crystal_density_method 'not measured'
_exptl_crystal_description Block
_exptl_crystal_F_000 1840
_exptl_crystal_size_max 0.45
_exptl_crystal_size_mid 0.22
_exptl_crystal_size_min 0.18
_platon_squeeze_details
;
;
_refine_diff_density_max 0.292
_refine_diff_density_min -0.227
_refine_diff_density_rms 0.044
_refine_ls_abs_structure_details 'Flack H D (1983), Acta Cryst. A39, 876-881'
_refine_ls_abs_structure_Flack -0.01(2)
_refine_ls_extinction_method none
_refine_ls_goodness_of_fit_ref 1.041
_refine_ls_hydrogen_treatment constr
_refine_ls_matrix_type full
_refine_ls_number_parameters 561
_refine_ls_number_reflns 10187
_refine_ls_number_restraints 54
_refine_ls_restrained_S_all 1.082
_refine_ls_R_factor_all 0.0467
_refine_ls_R_factor_gt 0.0397
_refine_ls_shift/su_max 0.001
_refine_ls_shift/su_mean 0.000
_refine_ls_structure_factor_coef Fsqd
_refine_ls_weighting_details 'calc w=1/[\s^2^(Fo^2^)+(0.0566P)^2^+0.0000P] where P=(Fo^2^+2Fc^2^)/3'
_refine_ls_weighting_scheme calc
_refine_ls_wR_factor_gt 0.0974
_refine_ls_wR_factor_ref 0.1008
_reflns_number_gt 9028
_reflns_number_total 10187
_reflns_threshold_expression >2sigma(I)
_cod_data_source_file c4dt00510d2.cif
_cod_data_source_block compound17
_cod_depositor_comments
;
The following automatic conversions were performed:

'_symmetry_cell_setting' value 'Orthorhombic' changed to
'orthorhombic' according to
/usr/data/users/saulius/crontab/automatic-downloads/rss-feeds/RSC/lib/dictionaries/cif_core.dic
dictionary named 'cif_core.dic' version 2.4.2 from
2011-04-26.

'_exptl_absorpt_correction_type' value 'Multi-scan'
changed to 'multi-scan' according to
/usr/data/users/saulius/crontab/automatic-downloads/rss-feeds/RSC/lib/dictionaries/cif_core.dic
dictionary named 'cif_core.dic' version 2.4.2 from 2011-04-26.

Automatic conversion script
Id: cif_fix_values 2281 2013-09-26 08:29:07Z andrius 

 Adding full bibliography for 7029625--7029632.cif.
;
_cod_original_sg_symbol_H-M P2(1)2(1)2(1)
_cod_database_code 7029629

loop_
_symmetry_equiv_pos_as_xyz
'x, y, z'
'-x+1/2, -y, z+1/2'
'-x, y+1/2, -z+1/2'
'x+1/2, -y+1/2, -z'

loop_
_atom_site_label
_atom_site_type_symbol
_atom_site_fract_x
_atom_site_fract_y
_atom_site_fract_z
_atom_site_U_iso_or_equiv
_atom_site_adp_type
_atom_site_occupancy
_atom_site_symmetry_multiplicity
_atom_site_calc_flag
_atom_site_refinement_flags
_atom_site_disorder_assembly
_atom_site_disorder_group
C1 C 0.24265(18) 0.28145(16) 0.30055(8) 0.0208(5) Uani 1 1 d . . .
C2 C 0.24184(19) 0.27235(16) 0.34762(8) 0.0205(5) Uani 1 1 d . . .
C3 C 0.3173(2) 0.20753(17) 0.37194(8) 0.0280(6) Uani 1 1 d . . .
C4 C 0.4371(2) 0.2284(2) 0.36354(9) 0.0346(7) Uani 1 1 d . . .
H4A H 0.4527 0.2230 0.3316 0.052 Uiso 1 1 calc R . .
H4B H 0.4822 0.1869 0.3803 0.052 Uiso 1 1 calc R . .
H4C H 0.4527 0.2887 0.3734 0.052 Uiso 1 1 calc R . .
C5 C 0.2914(2) 0.11379(17) 0.35563(9) 0.0359(7) Uani 1 1 d . . .
H5A H 0.3061 0.1096 0.3236 0.054 Uiso 1 1 calc R . .
H5B H 0.2152 0.1008 0.3612 0.054 Uiso 1 1 calc R . .
H5C H 0.3366 0.0713 0.3717 0.054 Uiso 1 1 calc R . .
C6 C 0.3002(2) 0.2082(2) 0.42272(9) 0.0396(7) Uani 1 1 d . . .
H6A H 0.3503 0.1667 0.4368 0.059 Uiso 1 1 calc R . .
H6B H 0.2258 0.1907 0.4295 0.059 Uiso 1 1 calc R . .
H6C H 0.3134 0.2676 0.4343 0.059 Uiso 1 1 calc R . .
C7 C 0.16507(19) 0.31961(16) 0.37117(8) 0.0244(5) Uani 1 1 d . . .
H7 H 0.1654 0.3144 0.4027 0.029 Uiso 1 1 calc R . .
C8 C 0.0877(2) 0.37395(16) 0.35216(8) 0.0254(6) Uani 1 1 d . . .
C9 C 0.0034(2) 0.42484(19) 0.37909(9) 0.0339(7) Uani 1 1 d . . .
C10 C 0.0166(2) 0.52365(18) 0.36951(12) 0.0455(8) Uani 1 1 d . . .
H10A H -0.0345 0.5572 0.3878 0.068 Uiso 1 1 calc R . .
H10B H 0.0022 0.5350 0.3379 0.068 Uiso 1 1 calc R . .
H10C H 0.0904 0.5418 0.3767 0.068 Uiso 1 1 calc R . .
C11 C -0.1094(2) 0.3969(2) 0.36462(10) 0.0413(7) Uani 1 1 d . . .
H11A H -0.1200 0.3344 0.3715 0.062 Uiso 1 1 calc R . .
H11B H -0.1174 0.4062 0.3324 0.062 Uiso 1 1 calc R . .
H11C H -0.1632 0.4321 0.3806 0.062 Uiso 1 1 calc R . .
C12 C 0.0161(3) 0.4103(3) 0.42902(10) 0.0699(12) Uani 1 1 d U . .
H12A H 0.0902 0.4246 0.4379 0.105 Uiso 1 1 calc R . .
H12B H 0.0009 0.3485 0.4362 0.105 Uiso 1 1 calc R . .
H12C H -0.0344 0.4484 0.4451 0.105 Uiso 1 1 calc R . .
C13 C 0.08962(19) 0.38021(15) 0.30568(8) 0.0214(5) Uani 1 1 d . . .
H13 H 0.0382 0.4169 0.2913 0.026 Uiso 1 1 calc R . .
C14 C 0.16384(18) 0.33484(14) 0.27988(8) 0.0186(5) Uani 1 1 d . . .
C15 C 0.15490(19) 0.33726(15) 0.22997(8) 0.0201(5) Uani 1 1 d . . .
H15A H 0.1529 0.2760 0.2187 0.024 Uiso 1 1 calc R . .
H15B H 0.0856 0.3655 0.2219 0.024 Uiso 1 1 calc R . .
C16 C 0.21658(19) 0.46018(15) 0.17806(8) 0.0214(5) Uani 1 1 d . . .
H16 H 0.1714 0.4393 0.1525 0.026 Uiso 1 1 calc R . .
C17 C 0.16014(19) 0.53587(15) 0.20087(8) 0.0198(5) Uani 1 1 d . . .
C18 C 0.1891(2) 0.56290(16) 0.24353(8) 0.0256(5) Uani 1 1 d . . .
H18 H 0.2420 0.5312 0.2599 0.031 Uiso 1 1 calc R . .
C19 C 0.1401(2) 0.63645(16) 0.26197(9) 0.0268(6) Uani 1 1 d . . .
H19 H 0.1593 0.6545 0.2913 0.032 Uiso 1 1 calc R . .
C20 C 0.0645(2) 0.68356(16) 0.23867(9) 0.0270(6) Uani 1 1 d . . .
H20 H 0.0321 0.7341 0.2517 0.032 Uiso 1 1 calc R . .
C21 C 0.0356(2) 0.65721(18) 0.19618(9) 0.0327(6) Uani 1 1 d . . .
H21 H -0.0163 0.6899 0.1797 0.039 Uiso 1 1 calc R . .
C22 C 0.0823(2) 0.58321(16) 0.17775(9) 0.0275(6) Uani 1 1 d . . .
H22 H 0.0609 0.5644 0.1488 0.033 Uiso 1 1 calc R . .
C23 C 0.32928(19) 0.48451(15) 0.16080(8) 0.0207(5) Uani 1 1 d . . .
H23 H 0.3605 0.5323 0.1798 0.025 Uiso 1 1 calc R . .
C24 C 0.3263(2) 0.51442(18) 0.11296(9) 0.0305(6) Uani 1 1 d . . .
C25 C 0.3191(2) 0.6050(2) 0.10472(11) 0.0459(8) Uani 1 1 d . . .
H25 H 0.3230 0.6455 0.1289 0.055 Uiso 1 1 calc R . .
C26 C 0.3065(3) 0.6358(3) 0.06182(14) 0.0651(11) Uani 1 1 d U . .
H26 H 0.3003 0.6972 0.0562 0.078 Uiso 1 1 calc R . .
C27 C 0.3031(3) 0.5759(3) 0.02707(13) 0.0715(12) Uani 1 1 d U . .
H27 H 0.2952 0.5969 -0.0026 0.086 Uiso 1 1 calc R . .
C28 C 0.3107(3) 0.4897(3) 0.03401(11) 0.0665(11) Uani 1 1 d U . .
H28 H 0.3089 0.4500 0.0096 0.080 Uiso 1 1 calc R . .
C29 C 0.3213(3) 0.4576(2) 0.07799(9) 0.0491(9) Uani 1 1 d . . .
H29 H 0.3250 0.3959 0.0832 0.059 Uiso 1 1 calc R . .
C30 C 0.33868(19) 0.34945(15) 0.19813(7) 0.0196(5) Uani 1 1 d . . .
C31 C 0.50481(18) 0.39768(15) 0.15975(8) 0.0221(5) Uani 1 1 d . . .
H31A H 0.5428 0.3830 0.1878 0.027 Uiso 1 1 calc R . .
H31B H 0.5290 0.4570 0.1504 0.027 Uiso 1 1 calc R . .
C32 C 0.53822(19) 0.33236(16) 0.12452(8) 0.0231(5) Uani 1 1 d . . .
C33 C 0.5797(2) 0.36281(18) 0.08446(8) 0.0295(6) Uani 1 1 d . A .
H33 H 0.5810 0.4244 0.0787 0.035 Uiso 1 1 calc R . .
C34 C 0.6195(2) 0.30480(19) 0.05250(9) 0.0327(6) Uani 1 1 d . . .
C35A C 0.6658(15) 0.3375(15) 0.0072(10) 0.0407(10) Uani 0.50 1 d PDU A 1
C36A C 0.6567(11) 0.4379(13) 0.0031(7) 0.057(2) Uani 0.50 1 d PDU A 1
H36A H 0.5816 0.4557 0.0077 0.086 Uiso 0.50 1 calc PR A 1
H36B H 0.6801 0.4562 -0.0268 0.086 Uiso 0.50 1 calc PR A 1
H36C H 0.7026 0.4659 0.0256 0.086 Uiso 0.50 1 calc PR A 1
C37A C 0.5993(8) 0.2918(7) -0.0296(4) 0.061(2) Uani 0.50 1 d PDU A 1
H37A H 0.5243 0.3118 -0.0280 0.092 Uiso 0.50 1 calc PR A 1
H37B H 0.6021 0.2278 -0.0253 0.092 Uiso 0.50 1 calc PR A 1
H37C H 0.6294 0.3068 -0.0589 0.092 Uiso 0.50 1 calc PR A 1
C38A C 0.7870(11) 0.3115(9) 0.0029(5) 0.062(3) Uani 0.50 1 d PDU A 1
H38A H 0.8156 0.3334 -0.0255 0.092 Uiso 0.50 1 calc PR A 1
H38B H 0.7939 0.2473 0.0040 0.092 Uiso 0.50 1 calc PR A 1
H38C H 0.8277 0.3377 0.0276 0.092 Uiso 0.50 1 calc PR A 1
C35B C 0.6564(15) 0.3350(15) 0.0061(10) 0.0407(10) Uani 0.50 1 d PD A 2
C36B C 0.6882(11) 0.4336(13) 0.0056(7) 0.057(2) Uani 0.50 1 d PD A 2
H36D H 0.7152 0.4494 -0.0241 0.086 Uiso 0.50 1 calc PR A 2
H36E H 0.7446 0.4441 0.0279 0.086 Uiso 0.50 1 calc PR A 2
H36F H 0.6248 0.4696 0.0127 0.086 Uiso 0.50 1 calc PR A 2
C37B C 0.5646(8) 0.3233(7) -0.0274(4) 0.061(2) Uani 0.50 1 d PD A 2
H37D H 0.5335 0.2642 -0.0242 0.092 Uiso 0.50 1 calc PR A 2
H37E H 0.5926 0.3304 -0.0578 0.092 Uiso 0.50 1 calc PR A 2
H37F H 0.5087 0.3676 -0.0218 0.092 Uiso 0.50 1 calc PR A 2
C38B C 0.7649(11) 0.2889(9) -0.0065(5) 0.062(3) Uani 0.50 1 d PD A 2
H38D H 0.7516 0.2264 -0.0126 0.092 Uiso 0.50 1 calc PR A 2
H38E H 0.8158 0.2945 0.0184 0.092 Uiso 0.50 1 calc PR A 2
H38F H 0.7954 0.3170 -0.0331 0.092 Uiso 0.50 1 calc PR A 2
C39 C 0.6181(2) 0.21619(18) 0.06322(8) 0.0297(6) Uani 1 1 d . A .
H39 H 0.6463 0.1763 0.0418 0.036 Uiso 1 1 calc R . .
C40 C 0.5787(2) 0.18051(16) 0.10303(8) 0.0243(6) Uani 1 1 d . . .
C41 C 0.5884(2) 0.08238(16) 0.11339(8) 0.0272(6) Uani 1 1 d . A .
C42 C 0.6460(2) 0.03173(18) 0.07591(9) 0.0374(7) Uani 1 1 d . . .
H42A H 0.6540 -0.0302 0.0846 0.056 Uiso 1 1 calc R A .
H42B H 0.7174 0.0576 0.0708 0.056 Uiso 1 1 calc R . .
H42C H 0.6032 0.0355 0.0485 0.056 Uiso 1 1 calc R . .
C43 C 0.6543(2) 0.06889(17) 0.15613(9) 0.0311(6) Uani 1 1 d . . .
H43A H 0.6154 0.0943 0.1815 0.047 Uiso 1 1 calc R A .
H43B H 0.7245 0.0980 0.1530 0.047 Uiso 1 1 calc R . .
H43C H 0.6653 0.0057 0.1612 0.047 Uiso 1 1 calc R . .
C44 C 0.4770(2) 0.04104(18) 0.11887(9) 0.0336(6) Uani 1 1 d . . .
H44A H 0.4417 0.0659 0.1453 0.050 Uiso 1 1 calc R A .
H44B H 0.4845 -0.0228 0.1225 0.050 Uiso 1 1 calc R . .
H44C H 0.4333 0.0535 0.0924 0.050 Uiso 1 1 calc R . .
C45 C 0.53309(19) 0.24192(16) 0.13372(8) 0.0221(5) Uani 1 1 d . A .
C46 C 0.2559(2) 0.16500(19) 0.14525(9) 0.0325(6) Uani 1 1 d . . .
H46A H 0.2457 0.1055 0.1333 0.049 Uiso 1 1 calc R . .
H46B H 0.3158 0.1938 0.1297 0.049 Uiso 1 1 calc R . .
H46C H 0.1897 0.1993 0.1409 0.049 Uiso 1 1 calc R . .
C47 C 0.2000(2) 0.10733(16) 0.21637(9) 0.0301(6) Uani 1 1 d . . .
H47A H 0.1278 0.1301 0.2098 0.045 Uiso 1 1 calc R . .
H47B H 0.2134 0.1108 0.2485 0.045 Uiso 1 1 calc R . .
H47C H 0.2049 0.0458 0.2067 0.045 Uiso 1 1 calc R . .
C48 C 0.63890(18) 0.26989(17) 0.25267(9) 0.0281(6) Uani 1 1 d . A .
H48A H 0.6580 0.2522 0.2219 0.034 Uiso 1 1 calc R . .
H48B H 0.6558 0.2206 0.2732 0.034 Uiso 1 1 calc R . .
C49 C 0.6988(2) 0.35145(19) 0.26597(10) 0.0361(7) Uani 1 1 d . . .
H49A H 0.7086 0.3916 0.2403 0.043 Uiso 1 1 calc R . .
H49B H 0.7703 0.3370 0.2788 0.043 Uiso 1 1 calc R . .
C50 C 0.6243(2) 0.39151(19) 0.30091(9) 0.0339(7) Uani 1 1 d . . .
H50A H 0.6328 0.3620 0.3302 0.041 Uiso 1 1 calc R . .
H50B H 0.6378 0.4554 0.3045 0.041 Uiso 1 1 calc R . .
C51 C 0.5141(2) 0.37428(14) 0.28118(9) 0.0239(5) Uani 1 1 d . A .
H51A H 0.4597 0.3671 0.3051 0.029 Uiso 1 1 calc R . .
H51B H 0.4919 0.4237 0.2617 0.029 Uiso 1 1 calc R . .
Cl1 Cl 0.47992(5) 0.09152(4) 0.25740(2) 0.02522(14) Uani 1 1 d . . .
N1 N 0.24266(16) 0.38436(12) 0.20724(6) 0.0192(4) Uani 1 1 d . . .
N2 N 0.38873(16) 0.40115(12) 0.16884(6) 0.0203(4) Uani 1 1 d . . .
N3 N 0.28028(16) 0.15965(13) 0.19275(7) 0.0234(5) Uani 1 1 d . . .
O1 O 0.31488(13) 0.23971(9) 0.27475(5) 0.0204(3) Uani 1 1 d . . .
O2 O 0.48712(12) 0.21582(10) 0.17247(5) 0.0210(3) Uani 1 1 d . . .
O3 O 0.52477(12) 0.29358(10) 0.25557(5) 0.0215(4) Uani 1 1 d . . .
Ti1 Ti 0.39585(3) 0.21714(3) 0.222588(14) 0.01790(10) Uani 1 1 d . A .

loop_
_atom_site_aniso_label
_atom_site_aniso_U_11
_atom_site_aniso_U_22
_atom_site_aniso_U_33
_atom_site_aniso_U_23
_atom_site_aniso_U_13
_atom_site_aniso_U_12
C1 0.0204(12) 0.0189(11) 0.0232(12) -0.0040(11) 0.0037(10) -0.0040(11)
C2 0.0201(12) 0.0215(12) 0.0200(12) 0.0002(10) -0.0006(10) -0.0002(10)
C3 0.0268(13) 0.0361(15) 0.0210(13) 0.0089(12) 0.0011(11) 0.0074(12)
C4 0.0282(14) 0.0461(17) 0.0296(15) 0.0105(13) -0.0039(12) 0.0083(13)
C5 0.0455(17) 0.0301(15) 0.0321(16) 0.0127(12) 0.0096(13) 0.0081(13)
C6 0.0384(16) 0.0543(19) 0.0260(14) 0.0101(14) 0.0026(12) 0.0184(15)
C7 0.0255(13) 0.0300(13) 0.0178(12) -0.0007(10) 0.0002(10) 0.0001(11)
C8 0.0237(14) 0.0295(13) 0.0230(13) -0.0056(11) -0.0015(11) 0.0049(11)
C9 0.0293(15) 0.0481(17) 0.0243(14) -0.0088(12) -0.0033(12) 0.0162(12)
C10 0.0279(15) 0.0439(18) 0.065(2) -0.0236(16) 0.0048(15) 0.0059(14)
C11 0.0250(14) 0.0486(17) 0.0504(18) -0.0070(15) 0.0142(14) 0.0020(14)
C12 0.077(2) 0.102(3) 0.0307(16) -0.0038(18) 0.0027(16) 0.059(2)
C13 0.0192(13) 0.0205(12) 0.0246(13) -0.0010(10) -0.0028(10) 0.0006(10)
C14 0.0180(12) 0.0178(11) 0.0201(12) -0.0010(10) 0.0003(10) -0.0033(9)
C15 0.0188(12) 0.0181(11) 0.0233(13) 0.0002(10) -0.0002(10) -0.0023(9)
C16 0.0267(13) 0.0219(12) 0.0156(12) 0.0046(10) 0.0002(10) -0.0004(10)
C17 0.0184(12) 0.0180(12) 0.0231(13) 0.0028(10) 0.0012(10) 0.0011(10)
C18 0.0250(13) 0.0237(12) 0.0281(14) 0.0018(11) -0.0033(12) 0.0021(11)
C19 0.0293(14) 0.0254(13) 0.0256(13) -0.0092(11) 0.0003(11) 0.0002(11)
C20 0.0233(13) 0.0220(12) 0.0356(15) 0.0006(11) 0.0085(11) 0.0016(10)
C21 0.0278(15) 0.0292(14) 0.0412(17) 0.0037(13) -0.0002(13) 0.0058(12)
C22 0.0256(14) 0.0292(14) 0.0278(14) -0.0015(11) -0.0047(11) 0.0010(11)
C23 0.0216(13) 0.0189(12) 0.0215(13) 0.0004(10) -0.0007(10) 0.0018(10)
C24 0.0190(13) 0.0431(16) 0.0294(15) 0.0096(13) 0.0026(11) 0.0039(12)
C25 0.0328(16) 0.0478(18) 0.057(2) 0.0319(16) -0.0012(15) -0.0031(15)
C26 0.053(2) 0.072(2) 0.070(2) 0.041(2) 0.0067(18) 0.0030(18)
C27 0.059(2) 0.109(3) 0.047(2) 0.041(2) 0.0153(18) 0.024(2)
C28 0.060(2) 0.108(3) 0.0316(17) -0.0018(19) 0.0001(16) 0.036(2)
C29 0.051(2) 0.072(2) 0.0245(15) -0.0046(15) -0.0013(14) 0.0320(18)
C30 0.0212(13) 0.0210(12) 0.0166(12) -0.0007(10) -0.0022(10) -0.0002(10)
C31 0.0211(13) 0.0205(12) 0.0247(13) 0.0035(10) 0.0027(10) -0.0011(10)
C32 0.0189(13) 0.0262(13) 0.0241(13) 0.0020(11) 0.0007(10) 0.0019(10)
C33 0.0318(15) 0.0313(14) 0.0253(14) 0.0091(11) 0.0007(12) 0.0020(12)
C34 0.0315(15) 0.0440(16) 0.0226(13) 0.0096(12) 0.0009(12) 0.0055(13)
C35A 0.045(3) 0.0478(19) 0.0292(17) 0.0111(15) 0.007(2) 0.005(2)
C36A 0.063(6) 0.067(3) 0.042(2) 0.030(2) 0.011(5) -0.002(4)
C37A 0.074(4) 0.079(5) 0.031(2) 0.016(3) -0.006(3) -0.008(3)
C38A 0.058(4) 0.071(5) 0.055(4) 0.010(4) 0.026(3) 0.008(3)
C35B 0.045(3) 0.0478(19) 0.0292(17) 0.0111(15) 0.007(2) 0.005(2)
C36B 0.063(6) 0.067(3) 0.042(2) 0.030(2) 0.011(5) -0.002(4)
C37B 0.074(4) 0.079(5) 0.031(2) 0.016(3) -0.006(3) -0.008(3)
C38B 0.058(4) 0.071(5) 0.055(4) 0.010(4) 0.026(3) 0.008(3)
C39 0.0305(14) 0.0413(15) 0.0173(12) -0.0033(12) 0.0001(11) 0.0048(13)
C40 0.0258(14) 0.0289(13) 0.0183(12) 0.0020(11) -0.0043(10) -0.0006(11)
C41 0.0312(15) 0.0296(14) 0.0207(13) -0.0042(11) 0.0058(11) 0.0059(12)
C42 0.0456(17) 0.0354(16) 0.0312(15) -0.0054(13) 0.0123(13) 0.0051(13)
C43 0.0348(15) 0.0297(14) 0.0288(14) -0.0032(12) 0.0044(12) 0.0087(12)
C44 0.0381(15) 0.0320(14) 0.0308(15) -0.0036(12) 0.0042(13) -0.0015(13)
C45 0.0187(12) 0.0314(14) 0.0162(12) 0.0021(10) -0.0015(10) 0.0019(10)
C46 0.0271(15) 0.0402(16) 0.0301(15) -0.0084(13) -0.0053(12) 0.0016(12)
C47 0.0258(13) 0.0268(13) 0.0377(16) -0.0019(12) 0.0016(12) -0.0065(11)
C48 0.0203(12) 0.0300(14) 0.0338(15) -0.0083(12) 0.0010(11) 0.0038(11)
C49 0.0230(14) 0.0455(16) 0.0399(17) -0.0130(14) -0.0001(12) -0.0033(13)
C50 0.0344(16) 0.0367(15) 0.0306(15) -0.0105(12) -0.0025(12) -0.0060(12)
C51 0.0282(13) 0.0168(11) 0.0268(13) -0.0068(10) 0.0021(12) 0.0013(10)
Cl1 0.0333(3) 0.0178(3) 0.0246(3) 0.0008(2) 0.0016(3) 0.0049(3)
N1 0.0217(10) 0.0153(9) 0.0204(10) 0.0032(8) 0.0019(8) 0.0020(8)
N2 0.0220(10) 0.0185(9) 0.0205(10) 0.0008(8) -0.0002(9) 0.0029(9)
N3 0.0251(12) 0.0199(10) 0.0251(11) -0.0021(9) -0.0012(9) 0.0010(9)
O1 0.0214(8) 0.0186(8) 0.0210(8) -0.0019(7) 0.0034(7) 0.0005(7)
O2 0.0234(8) 0.0214(8) 0.0181(8) -0.0013(7) 0.0029(7) 0.0008(7)
O3 0.0191(8) 0.0197(8) 0.0257(9) -0.0044(7) 0.0006(7) 0.0008(7)
Ti1 0.0201(2) 0.01611(19) 0.0175(2) -0.00055(17) 0.00206(18) -0.00009(18)

loop_
_atom_type_symbol
_atom_type_description
_atom_type_scat_dispersion_real
_atom_type_scat_dispersion_imag
_atom_type_scat_source
C C 0.0033 0.0016 'International Tables Vol C Tables 4.2.6.8 and 6.1.1.4'
H H 0.0000 0.0000 'International Tables Vol C Tables 4.2.6.8 and 6.1.1.4'
N N 0.0061 0.0033 'International Tables Vol C Tables 4.2.6.8 and 6.1.1.4'
O O 0.0106 0.0060 'International Tables Vol C Tables 4.2.6.8 and 6.1.1.4'
Cl Cl 0.1484 0.1585 'International Tables Vol C Tables 4.2.6.8 and 6.1.1.4'
Ti Ti 0.2776 0.4457 'International Tables Vol C Tables 4.2.6.8 and 6.1.1.4'

loop_
_geom_angle_atom_site_label_1
_geom_angle_atom_site_label_2
_geom_angle_atom_site_label_3
_geom_angle
O1 C1 C14 118.6(2)
O1 C1 C2 122.2(2)
C14 C1 C2 119.2(2)
C7 C2 C1 117.5(2)
C7 C2 C3 120.4(2)
C1 C2 C3 121.9(2)
C6 C3 C4 107.1(2)
C6 C3 C5 107.0(2)
C4 C3 C5 109.9(2)
C6 C3 C2 112.3(2)
C4 C3 C2 112.1(2)
C5 C3 C2 108.3(2)
C3 C4 H4A 109.5
C3 C4 H4B 109.5
H4A C4 H4B 109.5
C3 C4 H4C 109.5
H4A C4 H4C 109.5
H4B C4 H4C 109.5
C3 C5 H5A 109.5
C3 C5 H5B 109.5
H5A C5 H5B 109.5
C3 C5 H5C 109.5
H5A C5 H5C 109.5
H5B C5 H5C 109.5
C3 C6 H6A 109.5
C3 C6 H6B 109.5
H6A C6 H6B 109.5
C3 C6 H6C 109.5
H6A C6 H6C 109.5
H6B C6 H6C 109.5
C2 C7 C8 125.0(2)
C2 C7 H7 117.5
C8 C7 H7 117.5
C7 C8 C13 116.0(2)
C7 C8 C9 123.8(2)
C13 C8 C9 120.3(2)
C12 C9 C11 109.6(3)
C12 C9 C8 112.0(2)
C11 C9 C8 109.6(2)
C12 C9 C10 108.3(3)
C11 C9 C10 108.4(2)
C8 C9 C10 108.8(2)
C9 C10 H10A 109.5
C9 C10 H10B 109.5
H10A C10 H10B 109.5
C9 C10 H10C 109.5
H10A C10 H10C 109.5
H10B C10 H10C 109.5
C9 C11 H11A 109.5
C9 C11 H11B 109.5
H11A C11 H11B 109.5
C9 C11 H11C 109.5
H11A C11 H11C 109.5
H11B C11 H11C 109.5
C9 C12 H12A 109.5
C9 C12 H12B 109.5
H12A C12 H12B 109.5
C9 C12 H12C 109.5
H12A C12 H12C 109.5
H12B C12 H12C 109.5
C14 C13 C8 122.3(2)
C14 C13 H13 118.8
C8 C13 H13 118.8
C13 C14 C1 120.0(2)
C13 C14 C15 119.7(2)
C1 C14 C15 120.2(2)
N1 C15 C14 114.81(19)
N1 C15 H15A 108.6
C14 C15 H15A 108.6
N1 C15 H15B 108.6
C14 C15 H15B 108.6
H15A C15 H15B 107.5
N1 C16 C17 115.15(19)
N1 C16 C23 100.81(18)
C17 C16 C23 113.05(19)
N1 C16 H16 109.2
C17 C16 H16 109.2
C23 C16 H16 109.2
C22 C17 C18 119.1(2)
C22 C17 C16 119.3(2)
C18 C17 C16 121.5(2)
C19 C18 C17 119.4(2)
C19 C18 H18 120.3
C17 C18 H18 120.3
C20 C19 C18 121.1(2)
C20 C19 H19 119.4
C18 C19 H19 119.4
C19 C20 C21 119.7(2)
C19 C20 H20 120.1
C21 C20 H20 120.1
C22 C21 C20 119.7(2)
C22 C21 H21 120.1
C20 C21 H21 120.1
C21 C22 C17 120.9(2)
C21 C22 H22 119.6
C17 C22 H22 119.6
N2 C23 C24 115.1(2)
N2 C23 C16 101.07(18)
C24 C23 C16 111.8(2)
N2 C23 H23 109.5
C24 C23 H23 109.5
C16 C23 H23 109.5
C29 C24 C25 119.0(3)
C29 C24 C23 123.0(3)
C25 C24 C23 117.8(3)
C26 C25 C24 120.4(4)
C26 C25 H25 119.8
C24 C25 H25 119.8
C25 C26 C27 118.9(4)
C25 C26 H26 120.6
C27 C26 H26 120.6
C28 C27 C26 121.9(3)
C28 C27 H27 119.1
C26 C27 H27 119.1
C27 C28 C29 119.6(4)
C27 C28 H28 120.2
C29 C28 H28 120.2
C24 C29 C28 120.3(3)
C24 C29 H29 119.8
C28 C29 H29 119.8
N1 C30 N2 108.5(2)
N1 C30 Ti1 124.71(16)
N2 C30 Ti1 126.44(16)
N2 C31 C32 115.1(2)
N2 C31 H31A 108.5
C32 C31 H31A 108.5
N2 C31 H31B 108.5
C32 C31 H31B 108.5
H31A C31 H31B 107.5
C33 C32 C45 120.9(2)
C33 C32 C31 119.3(2)
C45 C32 C31 119.6(2)
C32 C33 C34 121.1(2)
C32 C33 H33 119.4
C34 C33 H33 119.4
C39 C34 C33 116.8(2)
C39 C34 C35B 120.3(8)
C33 C34 C35B 122.8(8)
C39 C34 C35A 121.1(8)
C33 C34 C35A 122.0(8)
C35B C34 C35A 4.6(12)
C36A C35A C37A 110.5(17)
C36A C35A C34 111.1(16)
C37A C35A C34 106.5(15)
C36A C35A C38A 108.4(16)
C37A C35A C38A 110.1(14)
C34 C35A C38A 110.3(16)
C37B C35B C34 109.8(16)
C37B C35B C36B 107.2(17)
C34 C35B C36B 111.9(16)
C37B C35B C38B 115.5(16)
C34 C35B C38B 110.0(16)
C36B C35B C38B 102.2(16)
C35B C36B H36D 109.5
C35B C36B H36E 109.5
H36D C36B H36E 109.5
C35B C36B H36F 109.5
H36D C36B H36F 109.5
H36E C36B H36F 109.5
C35B C37B H37D 109.5
C35B C37B H37E 109.5
H37D C37B H37E 109.5
C35B C37B H37F 109.5
H37D C37B H37F 109.5
H37E C37B H37F 109.5
C35B C38B H38D 109.5
C35B C38B H38E 109.5
H38D C38B H38E 109.5
C35B C38B H38F 109.5
H38D C38B H38F 109.5
H38E C38B H38F 109.5
C34 C39 C40 125.4(2)
C34 C39 H39 117.3
C40 C39 H39 117.3
C39 C40 C45 115.8(2)
C39 C40 C41 121.6(2)
C45 C40 C41 122.5(2)
C44 C41 C40 110.6(2)
C44 C41 C43 109.7(2)
C40 C41 C43 110.0(2)
C44 C41 C42 107.0(2)
C40 C41 C42 112.1(2)
C43 C41 C42 107.3(2)
C41 C42 H42A 109.5
C41 C42 H42B 109.5
H42A C42 H42B 109.5
C41 C42 H42C 109.5
H42A C42 H42C 109.5
H42B C42 H42C 109.5
C41 C43 H43A 109.5
C41 C43 H43B 109.5
H43A C43 H43B 109.5
C41 C43 H43C 109.5
H43A C43 H43C 109.5
H43B C43 H43C 109.5
C41 C44 H44A 109.5
C41 C44 H44B 109.5
H44A C44 H44B 109.5
C41 C44 H44C 109.5
H44A C44 H44C 109.5
H44B C44 H44C 109.5
O2 C45 C32 118.3(2)
O2 C45 C40 122.0(2)
C32 C45 C40 119.7(2)
N3 C46 H46A 109.5
N3 C46 H46B 109.5
H46A C46 H46B 109.5
N3 C46 H46C 109.5
H46A C46 H46C 109.5
H46B C46 H46C 109.5
N3 C47 H47A 109.5
N3 C47 H47B 109.5
H47A C47 H47B 109.5
N3 C47 H47C 109.5
H47A C47 H47C 109.5
H47B C47 H47C 109.5
O3 C48 C49 105.1(2)
O3 C48 H48A 110.7
C49 C48 H48A 110.7
O3 C48 H48B 110.7
C49 C48 H48B 110.7
H48A C48 H48B 108.8
C48 C49 C50 102.3(2)
C48 C49 H49A 111.3
C50 C49 H49A 111.3
C48 C49 H49B 111.3
C50 C49 H49B 111.3
H49A C49 H49B 109.2
C51 C50 C49 102.1(2)
C51 C50 H50A 111.4
C49 C50 H50A 111.4
C51 C50 H50B 111.4
C49 C50 H50B 111.4
H50A C50 H50B 109.2
O3 C51 C50 105.72(19)
O3 C51 H51A 110.6
C50 C51 H51A 110.6
O3 C51 H51B 110.6
C50 C51 H51B 110.6
H51A C51 H51B 108.7
C30 N1 C15 124.28(19)
C30 N1 C16 112.53(19)
C15 N1 C16 119.37(18)
C30 N2 C31 123.99(19)
C30 N2 C23 112.24(19)
C31 N2 C23 119.21(19)
C47 N3 C46 111.3(2)
C47 N3 Ti1 122.42(16)
C46 N3 Ti1 126.18(17)
C1 O1 Ti1 156.48(15)
C45 O2 Ti1 159.38(15)
C51 O3 C48 109.08(17)
C51 O3 Ti1 127.91(13)
C48 O3 Ti1 122.96(13)
O2 Ti1 O1 169.29(7)
O2 Ti1 N3 94.14(8)
O1 Ti1 N3 94.16(8)
O2 Ti1 O3 85.89(6)
O1 Ti1 O3 85.32(6)
N3 Ti1 O3 175.63(8)
O2 Ti1 C30 86.48(8)
O1 Ti1 C30 86.60(7)
N3 Ti1 C30 91.10(8)
O3 Ti1 C30 84.54(7)
O2 Ti1 Cl1 94.45(5)
O1 Ti1 Cl1 90.84(5)
N3 Ti1 Cl1 99.57(7)
O3 Ti1 Cl1 84.78(4)
C30 Ti1 Cl1 169.19(6)

loop_
_geom_bond_atom_site_label_1
_geom_bond_atom_site_label_2
_geom_bond_distance
C1 O1 1.342(3)
C1 C14 1.412(3)
C1 C2 1.418(3)
C2 C7 1.385(3)
C2 C3 1.541(3)
C3 C6 1.537(4)
C3 C4 1.538(4)
C3 C5 1.538(4)
C4 H4A 0.9800
C4 H4B 0.9800
C4 H4C 0.9800
C5 H5A 0.9800
C5 H5B 0.9800
C5 H5C 0.9800
C6 H6A 0.9800
C6 H6B 0.9800
C6 H6C 0.9800
C7 C8 1.387(3)
C7 H7 0.9500
C8 C13 1.397(3)
C8 C9 1.529(3)
C9 C12 1.521(4)
C9 C11 1.523(4)
C9 C10 1.536(4)
C10 H10A 0.9800
C10 H10B 0.9800
C10 H10C 0.9800
C11 H11A 0.9800
C11 H11B 0.9800
C11 H11C 0.9800
C12 H12A 0.9800
C12 H12B 0.9800
C12 H12C 0.9800
C13 C14 1.385(3)
C13 H13 0.9500
C14 C15 1.501(3)
C15 N1 1.469(3)
C15 H15A 0.9900
C15 H15B 0.9900
C16 N1 1.481(3)
C16 C17 1.509(3)
C16 C23 1.534(3)
C16 H16 1.0000
C17 C22 1.388(3)
C17 C18 1.390(3)
C18 C19 1.386(3)
C18 H18 0.9500
C19 C20 1.370(3)
C19 H19 0.9500
C20 C21 1.383(4)
C20 H20 0.9500
C21 C22 1.379(3)
C21 H21 0.9500
C22 H22 0.9500
C23 N2 1.484(3)
C23 C24 1.505(3)
C23 H23 1.0000
C24 C29 1.359(4)
C24 C25 1.400(4)
C25 C26 1.378(5)
C25 H25 0.9500
C26 C27 1.384(6)
C26 H26 0.9500
C27 C28 1.327(6)
C27 H27 0.9500
C28 C29 1.412(5)
C28 H28 0.9500
C29 H29 0.9500
C30 N1 1.331(3)
C30 N2 1.331(3)
C30 Ti1 2.252(2)
C31 N2 1.465(3)
C31 C32 1.507(3)
C31 H31A 0.9900
C31 H31B 0.9900
C32 C33 1.386(3)
C32 C45 1.402(3)
C33 C34 1.391(4)
C33 H33 0.9500
C34 C39 1.383(4)
C34 C35B 1.54(3)
C34 C35A 1.56(3)
C35A C36A 1.533(16)
C35A C37A 1.541(16)
C35A C38A 1.557(15)
C36A H36A 0.9800
C36A H36B 0.9800
C36A H36C 0.9800
C37A H37A 0.9800
C37A H37B 0.9800
C37A H37C 0.9800
C38A H38A 0.9800
C38A H38B 0.9800
C38A H38C 0.9800
C35B C37B 1.528(15)
C35B C36B 1.547(16)
C35B C38B 1.561(16)
C36B H36D 0.9800
C36B H36E 0.9800
C36B H36F 0.9800
C37B H37D 0.9800
C37B H37E 0.9800
C37B H37F 0.9800
C38B H38D 0.9800
C38B H38E 0.9800
C38B H38F 0.9800
C39 C40 1.399(3)
C39 H39 0.9500
C40 C45 1.426(3)
C40 C41 1.526(3)
C41 C44 1.525(4)
C41 C43 1.533(4)
C41 C42 1.537(3)
C42 H42A 0.9800
C42 H42B 0.9800
C42 H42C 0.9800
C43 H43A 0.9800
C43 H43B 0.9800
C43 H43C 0.9800
C44 H44A 0.9800
C44 H44B 0.9800
C44 H44C 0.9800
C45 O2 1.353(3)
C46 N3 1.458(3)
C46 H46A 0.9800
C46 H46B 0.9800
C46 H46C 0.9800
C47 N3 1.456(3)
C47 H47A 0.9800
C47 H47B 0.9800
C47 H47C 0.9800
C48 O3 1.462(3)
C48 C49 1.497(4)
C48 H48A 0.9900
C48 H48B 0.9900
C49 C50 1.523(4)
C49 H49A 0.9900
C49 H49B 0.9900
C50 C51 1.511(4)
C50 H50A 0.9900
C50 H50B 0.9900
C51 O3 1.451(3)
C51 H51A 0.9900
C51 H51B 0.9900
Cl1 Ti1 2.4104(7)
N3 Ti1 1.901(2)
O1 Ti1 1.8893(17)
O2 Ti1 1.8806(16)
O3 Ti1 2.2081(16)

loop_
_platon_squeeze_void_nr
_platon_squeeze_void_average_x
_platon_squeeze_void_average_y
_platon_squeeze_void_average_z
_platon_squeeze_void_volume
_platon_squeeze_void_count_electrons
_platon_squeeze_void_content
1 -0.064 0.750 0.000 629 135 ' '
2 -0.029 1.250 0.500 629 135 ' '
